data_7005679
loop_
_publ_author_name
'Chan, Yun Fu'
'Chippindale, Ann M.'
'Colquhoun, Howard M.'
'Drew, Michael G. B.'
'Williams, David J.'

_publ_section_title
;
 Extended-chain, multinuclear transition metal complexes bridged by
 cyanodiazenido(1-), [N=N-C[triple bond, length as m-dash]N]-, ligands.
;
_journal_issue 32
_journal_name_full 'Dalton transactions (Cambridge, England : 2003)'
_journal_page_first 3538
_journal_page_last 3545
_journal_paper_doi 10.1039/b704367h
_journal_year 2007
_chemical_formula_sum 'C130 H114 Br2 F12 N6 Ni O4 P8 W2'
_chemical_formula_weight 2886.36
_chemical_name_systematic
;

?

;
_space_group_IT_number 2
_symmetry_cell_setting triclinic
_symmetry_space_group_name_Hall '-P 1'
_symmetry_space_group_name_H-M 'P -1'
_atom_sites_solution_hydrogens geom
_atom_sites_solution_primary direct
_atom_sites_solution_secondary difmap
_audit_creation_method SHELXL-97
_cell_angle_alpha 66.441(10)
_cell_angle_beta 77.086(10)
_cell_angle_gamma 72.451(10)
_cell_formula_units_Z 1
_cell_length_a 12.550(14)
_cell_length_b 16.589(18)
_cell_length_c 18.41(2)
_cell_measurement_temperature 293(2)
_cell_volume 3327(6)
_computing_cell_refinement XDS
_computing_data_collection 'XDS (Kabsch, 1988)'
_computing_data_reduction XDS
_computing_molecular_graphics PLATON(Spek,2004)
_computing_structure_refinement 'SHELXL-97 (Sheldrick, 1997)'
_computing_structure_solution 'SHELXS-97 (Sheldrick, 1997)'
_diffrn_ambient_temperature 293(2)
_diffrn_measured_fraction_theta_full 0.879
_diffrn_measured_fraction_theta_max 0.879
_diffrn_measurement_device 'Marresearch Image Plate'
_diffrn_measurement_method '95 frames at 2^o intervals, counting time 2 min.'
_diffrn_radiation_monochromator graphite
_diffrn_radiation_source 'fine-focus sealed tube'
_diffrn_radiation_type MoK\a
_diffrn_radiation_wavelength 0.71073
_diffrn_reflns_av_R_equivalents 0.1144
_diffrn_reflns_av_sigmaI/netI 0.1738
_diffrn_reflns_limit_h_max 14
_diffrn_reflns_limit_h_min -14
_diffrn_reflns_limit_k_max 20
_diffrn_reflns_limit_k_min -20
_diffrn_reflns_limit_l_max 22
_diffrn_reflns_limit_l_min -22
_diffrn_reflns_number 19961
_diffrn_reflns_theta_full 25.84
_diffrn_reflns_theta_max 25.84
_diffrn_reflns_theta_min 1.87
_exptl_absorpt_coefficient_mu 2.630
_exptl_absorpt_correction_T_max 1.000
_exptl_absorpt_correction_T_min 0.659
_exptl_absorpt_correction_type empirical
_exptl_absorpt_process_details 'Walker et al., Acta Cryst 1983 A39 158'
_exptl_crystal_colour yellow
_exptl_crystal_density_diffrn 1.440
_exptl_crystal_density_method 'not measured'
_exptl_crystal_description plate
_exptl_crystal_F_000 1442
_exptl_crystal_size_max 0.30
_exptl_crystal_size_mid 0.25
_exptl_crystal_size_min 0.25
_refine_diff_density_max 1.096
_refine_diff_density_min -2.266
_refine_diff_density_rms 0.206
_refine_ls_extinction_method none
_refine_ls_goodness_of_fit_ref 1.070
_refine_ls_hydrogen_treatment constr
_refine_ls_matrix_type full
_refine_ls_number_parameters 697
_refine_ls_number_reflns 11318
_refine_ls_number_restraints 93
_refine_ls_restrained_S_all 1.076
_refine_ls_R_factor_all 0.1420
_refine_ls_R_factor_gt 0.0928
_refine_ls_shift/su_max 0.001
_refine_ls_shift/su_mean 0.000
_refine_ls_structure_factor_coef Fsqd
_refine_ls_weighting_details 'w=1/[\s^2^(Fo^2^)+(0.0413P)^2^+42.5124P] where P=(Fo^2^+2Fc^2^)/3'
_refine_ls_weighting_scheme calc
_refine_ls_wR_factor_gt 0.1675
_refine_ls_wR_factor_ref 0.1892
_reflns_number_gt 7519
_reflns_number_total 11318
_reflns_threshold_expression >2sigma(I)
_cod_data_source_file b704367h.txt
_cod_data_source_block 5
_cod_original_sg_symbol_H-M P-1
_cod_database_code 7005679

loop_
_symmetry_equiv_pos_as_xyz
'x, y, z'
'-x, -y, -z'

loop_
_atom_site_label
_atom_site_type_symbol
_atom_site_fract_x
_atom_site_fract_y
_atom_site_fract_z
_atom_site_U_iso_or_equiv
_atom_site_adp_type
_atom_site_occupancy
_atom_site_symmetry_multiplicity
_atom_site_calc_flag
_atom_site_refinement_flags
_atom_site_disorder_assembly
_atom_site_disorder_group
W1 W 0.81299(4) 0.74732(4) 0.75078(3) 0.01877(15) Uani 1 1 d . . .
Br2 Br 0.87594(13) 0.65394(12) 0.65607(9) 0.0436(4) Uani 1 1 d . . .
P1 P 0.9591(3) 0.6294(3) 0.8385(2) 0.0323(9) Uani 1 1 d . . .
C11 C 1.0289(13) 0.6653(11) 0.8948(8) 0.043(4) Uani 1 1 d . . .
C12 C 1.1457(15) 0.6562(13) 0.8824(11) 0.064(5) Uani 1 1 d . . .
H12 H 1.1899 0.6281 0.8474 0.077 Uiso 1 1 calc R . .
C13 C 1.196(2) 0.6884(16) 0.9215(16) 0.088(7) Uani 1 1 d . . .
H13 H 1.2732 0.6846 0.9105 0.106 Uiso 1 1 calc R . .
C14 C 1.135(3) 0.7248(18) 0.9746(15) 0.102(9) Uani 1 1 d . . .
H14 H 1.1707 0.7451 1.0011 0.123 Uiso 1 1 calc R . .
C15 C 1.021(2) 0.7330(14) 0.9914(11) 0.076(6) Uani 1 1 d . . .
H15 H 0.9798 0.7570 1.0299 0.091 Uiso 1 1 calc R . .
C16 C 0.9647(17) 0.7047(12) 0.9496(9) 0.062(5) Uani 1 1 d . . .
H16 H 0.8870 0.7125 0.9587 0.075 Uiso 1 1 calc R . .
C21 C 1.0748(13) 0.5539(11) 0.8026(9) 0.044(3) Uani 1 1 d U . .
C22 C 1.1210(15) 0.4674(12) 0.8501(11) 0.067(4) Uani 1 1 d U . .
H22 H 1.0891 0.4451 0.9027 0.080 Uiso 1 1 calc R . .
C23 C 1.2139(16) 0.4121(13) 0.8223(12) 0.084(5) Uani 1 1 d U . .
H23 H 1.2445 0.3544 0.8565 0.101 Uiso 1 1 calc R . .
C24 C 1.2600(16) 0.4421(13) 0.7452(12) 0.075(5) Uani 1 1 d U . .
H24 H 1.3191 0.4037 0.7256 0.090 Uiso 1 1 calc R . .
C25 C 1.2203(14) 0.5277(12) 0.6969(11) 0.060(4) Uani 1 1 d U . .
H25 H 1.2537 0.5493 0.6446 0.072 Uiso 1 1 calc R . .
C26 C 1.1286(12) 0.5840(11) 0.7258(9) 0.047(3) Uani 1 1 d U . .
H26 H 1.1031 0.6434 0.6925 0.056 Uiso 1 1 calc R . .
C2 C 0.8824(12) 0.5511(10) 0.9203(8) 0.042(4) Uani 1 1 d . . .
H2A H 0.9354 0.4973 0.9491 0.051 Uiso 1 1 calc R . .
H2B H 0.8384 0.5803 0.9574 0.051 Uiso 1 1 calc R . .
C3 C 0.8044(12) 0.5250(9) 0.8839(8) 0.037(4) Uani 1 1 d . . .
H3A H 0.7648 0.4824 0.9255 0.045 Uiso 1 1 calc R . .
H3B H 0.8481 0.4968 0.8460 0.045 Uiso 1 1 calc R . .
P4 P 0.7036(3) 0.6288(3) 0.8334(2) 0.0301(9) Uani 1 1 d . . .
C31 C 0.6220(12) 0.5898(11) 0.7903(8) 0.037(4) Uani 1 1 d . . .
C36 C 0.5080(13) 0.6263(12) 0.7852(9) 0.051(4) Uani 1 1 d . . .
H36 H 0.4709 0.6690 0.8089 0.061 Uiso 1 1 calc R . .
C35 C 0.4464(15) 0.6021(14) 0.7465(10) 0.062(5) Uani 1 1 d . . .
H35 H 0.3704 0.6294 0.7425 0.075 Uiso 1 1 calc R . .
C34 C 0.501(2) 0.5364(16) 0.7144(12) 0.081(7) Uani 1 1 d . . .
H34 H 0.4615 0.5180 0.6894 0.097 Uiso 1 1 calc R . .
C32 C 0.6737(14) 0.5253(12) 0.7568(9) 0.048(4) Uani 1 1 d . . .
H32 H 0.7502 0.4988 0.7593 0.058 Uiso 1 1 calc R . .
C33 C 0.612(2) 0.4985(16) 0.7186(12) 0.083(7) Uani 1 1 d . . .
H33 H 0.6476 0.4545 0.6962 0.100 Uiso 1 1 calc R . .
C41 C 0.6040(12) 0.6511(9) 0.9182(7) 0.031(3) Uani 1 1 d . . .
C45 C 0.508(2) 0.6027(18) 1.0489(12) 0.107(9) Uani 1 1 d . . .
H45 H 0.5002 0.5561 1.0976 0.128 Uiso 1 1 calc R . .
C42 C 0.5400(13) 0.7383(12) 0.9086(9) 0.049(4) Uani 1 1 d . . .
H42 H 0.5505 0.7854 0.8607 0.059 Uiso 1 1 calc R . .
C43 C 0.4605(14) 0.7561(13) 0.9697(10) 0.066(6) Uani 1 1 d . . .
H43 H 0.4185 0.8149 0.9626 0.079 Uiso 1 1 calc R . .
C44 C 0.4436(19) 0.6855(17) 1.0416(11) 0.079(7) Uani 1 1 d . . .
H44 H 0.3896 0.6956 1.0828 0.095 Uiso 1 1 calc R . .
C46 C 0.5861(18) 0.5819(13) 0.9891(11) 0.081(7) Uani 1 1 d . . .
H46 H 0.6256 0.5225 0.9965 0.097 Uiso 1 1 calc R . .
P5 P 0.6705(3) 0.8583(3) 0.6585(2) 0.0304(9) Uani 1 1 d . . .
C6 C 0.7228(11) 0.9624(10) 0.6080(8) 0.036(4) Uani 1 1 d . . .
H6A H 0.6765 1.0057 0.5667 0.043 Uiso 1 1 calc R . .
H6B H 0.7212 0.9899 0.6460 0.043 Uiso 1 1 calc R . .
C7 C 0.8454(11) 0.9333(10) 0.5710(7) 0.038(4) Uani 1 1 d . . .
H7A H 0.8761 0.9860 0.5411 0.046 Uiso 1 1 calc R . .
H7B H 0.8467 0.9034 0.5349 0.046 Uiso 1 1 calc R . .
P8 P 0.9300(3) 0.8551(3) 0.6530(2) 0.0289(9) Uani 1 1 d . . .
C51 C 0.5314(12) 0.9014(10) 0.7044(8) 0.035(3) Uani 1 1 d . . .
C52 C 0.5194(12) 0.9566(10) 0.7483(8) 0.038(4) Uani 1 1 d . . .
H52 H 0.5826 0.9726 0.7516 0.046 Uiso 1 1 calc R . .
C53 C 0.4168(12) 0.9882(12) 0.7871(8) 0.046(4) Uani 1 1 d . . .
H53 H 0.4114 1.0243 0.8161 0.055 Uiso 1 1 calc R . .
C54 C 0.3229(13) 0.9648(14) 0.7816(10) 0.061(5) Uani 1 1 d . . .
H54 H 0.2533 0.9865 0.8065 0.073 Uiso 1 1 calc R . .
C55 C 0.3305(13) 0.9106(14) 0.7403(11) 0.070(6) Uani 1 1 d . . .
H55 H 0.2668 0.8943 0.7384 0.083 Uiso 1 1 calc R . .
C56 C 0.4343(13) 0.8794(12) 0.7008(9) 0.052(5) Uani 1 1 d . . .
H56 H 0.4385 0.8436 0.6717 0.062 Uiso 1 1 calc R . .
C61 C 0.6366(10) 0.8355(11) 0.5769(8) 0.034(4) Uani 1 1 d . . .
C62 C 0.6243(14) 0.9006(12) 0.5013(9) 0.053(5) Uani 1 1 d . . .
H62 H 0.6358 0.9576 0.4896 0.064 Uiso 1 1 calc R . .
C63 C 0.5950(16) 0.8806(14) 0.4435(10) 0.068(6) Uani 1 1 d . . .
H63 H 0.5904 0.9240 0.3924 0.081 Uiso 1 1 calc R . .
C64 C 0.5728(15) 0.8005(15) 0.4584(10) 0.064(5) Uani 1 1 d . . .
H64 H 0.5492 0.7902 0.4191 0.077 Uiso 1 1 calc R . .
C65 C 0.5857(14) 0.7331(12) 0.5337(10) 0.053(5) Uani 1 1 d . . .
H65 H 0.5724 0.6768 0.5453 0.064 Uiso 1 1 calc R . .
C66 C 0.6201(13) 0.7530(12) 0.5928(8) 0.046(4) Uani 1 1 d . . .
H66 H 0.6312 0.7084 0.6428 0.056 Uiso 1 1 calc R . .
C71 C 1.0662(11) 0.8205(10) 0.5990(8) 0.037(4) Uani 1 1 d . . .
C76 C 1.0744(13) 0.7849(11) 0.5412(8) 0.048(4) Uani 1 1 d . . .
H76 H 1.0094 0.7783 0.5302 0.058 Uiso 1 1 calc R . .
C75 C 1.1763(14) 0.7588(13) 0.4994(9) 0.058(5) Uani 1 1 d . . .
H75 H 1.1786 0.7376 0.4592 0.070 Uiso 1 1 calc R . .
C72 C 1.1669(12) 0.8272(13) 0.6161(10) 0.056(5) Uani 1 1 d . . .
H72 H 1.1651 0.8494 0.6555 0.068 Uiso 1 1 calc R . .
C73 C 1.2689(13) 0.8000(14) 0.5734(12) 0.071(6) Uani 1 1 d . . .
H73 H 1.3346 0.8066 0.5834 0.085 Uiso 1 1 calc R . .
C74 C 1.2748(15) 0.7641(14) 0.5172(12) 0.071(6) Uani 1 1 d . . .
H74 H 1.3440 0.7435 0.4912 0.085 Uiso 1 1 calc R . .
C81 C 0.9582(9) 0.9322(6) 0.6920(6) 0.036(4) Uani 1 1 d G . .
C82 C 0.9885(8) 0.8957(6) 0.7689(5) 0.044(4) Uani 1 1 d G . .
H82 H 0.9918 0.8349 0.7992 0.053 Uiso 1 1 calc R . .
C83 C 1.0140(9) 0.9500(8) 0.8006(5) 0.054(5) Uani 1 1 d G . .
H83 H 1.0343 0.9255 0.8521 0.065 Uiso 1 1 calc R . .
C84 C 1.0091(11) 1.0408(8) 0.7554(7) 0.070(6) Uani 1 1 d G . .
H84 H 1.0262 1.0772 0.7767 0.084 Uiso 1 1 calc R . .
C85 C 0.9788(11) 1.0774(6) 0.6786(7) 0.081(6) Uani 1 1 d G . .
H85 H 0.9755 1.1381 0.6483 0.097 Uiso 1 1 calc R . .
C86 C 0.9533(11) 1.0230(7) 0.6468(5) 0.077(7) Uani 1 1 d G . .
H86 H 0.9330 1.0475 0.5954 0.093 Uiso 1 1 calc R . .
N100 N 0.7714(8) 0.8108(8) 0.8162(6) 0.030(3) Uani 1 1 d U . .
N101 N 0.7611(12) 0.8580(11) 0.8612(10) 0.067(4) Uani 1 1 d U . .
C102 C 0.6685(13) 0.8825(11) 0.9019(9) 0.043(4) Uani 1 1 d U . .
N103 N 0.6001(12) 0.9132(10) 0.9432(8) 0.054(4) Uani 1 1 d U . .
Ni1 Ni 0.5000 1.0000 1.0000 0.0395(7) Uani 1 2 d S . .
O91 O 0.4935(9) 0.8968(8) 1.1094(6) 0.056(3) Uani 1 1 d . . .
C92 C 0.4085(14) 0.8679(10) 1.1488(7) 0.061(5) Uani 1 1 d D . .
C93 C 0.3045(15) 0.8933(13) 1.1163(10) 0.061(5) Uani 1 1 d . . .
H93 H 0.2453 0.8710 1.1512 0.073 Uiso 1 1 calc R . .
C94 C 0.2815(9) 0.9479(11) 1.0380(8) 0.051(5) Uani 1 1 d D . .
O95 O 0.3518(9) 0.9845(8) 0.9834(6) 0.053(3) Uani 1 1 d . . .
C921 C 0.4217(14) 0.7980(13) 1.2409(12) 0.114(9) Uani 1 1 d D . .
F922 F 0.489(2) 0.7203(12) 1.2281(14) 0.118(4) Uiso 0.489(11) 1 d PD . .
F923 F 0.472(2) 0.8373(17) 1.2710(13) 0.118(4) Uiso 0.489(11) 1 d PD . .
F924 F 0.3158(15) 0.7897(19) 1.2741(12) 0.118(4) Uiso 0.489(11) 1 d PD . .
F925 F 0.360(2) 0.8555(15) 1.2828(12) 0.118(4) Uiso 0.511(11) 1 d PD . .
F926 F 0.5326(14) 0.7738(18) 1.2469(13) 0.118(4) Uiso 0.511(11) 1 d PD . .
F927 F 0.371(2) 0.7329(14) 1.2506(13) 0.118(4) Uiso 0.511(11) 1 d PD . .
C941 C 0.1623(14) 0.9655(10) 1.0128(8) 0.072(6) Uiso 1 1 d D . .
F942 F 0.1133(14) 0.8980(12) 1.0747(9) 0.079(3) Uiso 0.563(12) 1 d PD . .
F943 F 0.1754(14) 0.9554(14) 0.9432(8) 0.079(3) Uiso 0.563(12) 1 d PD . .
F944 F 0.1048(13) 1.0491(10) 1.0150(12) 0.079(3) Uiso 0.563(12) 1 d PD . .
F945 F 0.1412(18) 1.0535(11) 0.9571(13) 0.079(3) Uiso 0.437(12) 1 d PD . .
F946 F 0.1822(17) 0.9045(15) 0.9725(13) 0.079(3) Uiso 0.437(12) 1 d PD . .
F947 F 0.0844(14) 0.9514(18) 1.0749(11) 0.079(3) Uiso 0.437(12) 1 d PD . .
C111 C -0.572(2) 0.5660(18) 1.4504(14) 0.098(7) Uiso 1 1 d . . .
H111 H -0.6203 0.6121 1.4157 0.118 Uiso 1 1 calc R . .
C112 C -0.464(2) 0.5744(19) 1.4461(16) 0.114(9) Uiso 1 1 d . . .
H112 H -0.4411 0.6253 1.4090 0.136 Uiso 1 1 calc R A 1
C113 C -0.391(2) 0.506(2) 1.4977(16) 0.114(9) Uiso 0.50 1 d P . 1
H113 H -0.3184 0.5105 1.4960 0.137 Uiso 0.50 1 calc PR . 1
C114 C -0.391(2) 0.506(2) 1.4977(16) 0.114(9) Uiso 0.50 1 d P . 2
C115 C -0.271(5) 0.516(5) 1.499(4) 0.18(3) Uiso 0.50 1 d P B 2
H11A H -0.2676 0.5192 1.5499 0.213 Uiso 0.50 1 calc PR B 2
H11B H -0.2573 0.5707 1.4572 0.213 Uiso 0.50 1 calc PR B 2
H11C H -0.2149 0.4651 1.4923 0.213 Uiso 0.50 1 calc PR B 2
C121 C 0.101(4) 1.272(3) 0.713(2) 0.096(15) Uiso 0.50 1 d PD . .
C122 C -0.001(4) 1.333(3) 0.706(3) 0.121(19) Uiso 0.50 1 d PD . .
H122 H -0.0481 1.3433 0.7497 0.145 Uiso 0.50 1 calc PR . .
C123 C -0.026(6) 1.376(5) 0.634(4) 0.17(3) Uiso 0.50 1 d P . .
H123 H -0.0851 1.4280 0.6245 0.203 Uiso 0.50 1 calc PR . .
C124 C 0.026(4) 1.352(4) 0.572(3) 0.110(17) Uiso 0.50 1 d P . .
H124 H -0.0022 1.3763 0.5229 0.132 Uiso 0.50 1 calc PR . .
C125 C 0.110(4) 1.297(3) 0.584(2) 0.075(12) Uiso 0.50 1 d P . .
H125 H 0.1581 1.2847 0.5418 0.090 Uiso 0.50 1 calc PR . .
C126 C 0.135(4) 1.258(3) 0.649(2) 0.082(13) Uiso 0.50 1 d PD . .
H126 H 0.1922 1.2051 0.6540 0.098 Uiso 0.50 1 calc PR . .
C127 C 0.141(5) 1.217(4) 0.796(2) 0.19(3) Uiso 0.50 1 d PD . .
H12A H 0.1931 1.1615 0.7957 0.224 Uiso 0.50 1 calc PR . .
H12B H 0.0775 1.2044 0.8352 0.224 Uiso 0.50 1 calc PR . .
H12C H 0.1776 1.2519 0.8096 0.224 Uiso 0.50 1 calc PR . .

loop_
_atom_site_aniso_label
_atom_site_aniso_U_11
_atom_site_aniso_U_22
_atom_site_aniso_U_33
_atom_site_aniso_U_23
_atom_site_aniso_U_13
_atom_site_aniso_U_12
W1 0.0243(3) 0.0167(3) 0.0125(2) -0.00232(19) -0.00153(16) -0.00539(19)
Br2 0.0470(9) 0.0511(11) 0.0388(9) -0.0254(8) -0.0013(6) -0.0101(8)
P1 0.039(2) 0.028(2) 0.0244(19) -0.0045(17) -0.0077(15) -0.0038(17)
C11 0.053(10) 0.045(11) 0.026(8) -0.006(7) -0.008(7) -0.012(8)
C12 0.067(13) 0.060(14) 0.085(14) -0.031(11) -0.013(10) -0.034(10)
C13 0.093(18) 0.073(18) 0.11(2) -0.020(15) -0.037(15) -0.036(14)
C14 0.15(3) 0.09(2) 0.085(18) -0.004(15) -0.070(18) -0.049(19)
C15 0.14(2) 0.061(15) 0.046(11) -0.027(10) -0.024(12) -0.028(14)
C16 0.101(15) 0.052(13) 0.033(9) -0.013(9) -0.026(9) -0.007(11)
C21 0.050(7) 0.032(7) 0.051(7) -0.018(6) -0.011(5) -0.003(5)
C22 0.067(8) 0.035(7) 0.070(8) -0.013(6) 0.000(6) 0.015(6)
C23 0.080(8) 0.041(8) 0.087(8) -0.007(7) 0.006(7) 0.015(7)
C24 0.069(8) 0.048(8) 0.079(8) -0.019(7) 0.011(7) 0.006(7)
C25 0.055(7) 0.052(8) 0.062(7) -0.021(6) 0.004(6) -0.006(6)
C26 0.042(7) 0.041(7) 0.055(7) -0.019(6) -0.007(5) -0.003(5)
C2 0.051(9) 0.035(10) 0.028(8) 0.001(7) -0.004(6) -0.012(7)
C3 0.049(9) 0.022(9) 0.041(8) -0.010(7) 0.001(6) -0.013(7)
P4 0.042(2) 0.026(2) 0.0222(18) -0.0078(17) -0.0001(15) -0.0120(17)
C31 0.045(9) 0.039(10) 0.035(8) -0.018(7) 0.000(6) -0.018(7)
C36 0.046(10) 0.050(12) 0.058(11) -0.027(9) 0.006(7) -0.012(8)
C35 0.053(11) 0.080(16) 0.059(11) -0.014(11) -0.016(9) -0.031(10)
C34 0.102(18) 0.10(2) 0.073(14) -0.055(14) 0.008(12) -0.049(15)
C32 0.052(10) 0.058(12) 0.050(10) -0.028(9) 0.001(7) -0.028(9)
C33 0.094(18) 0.094(19) 0.092(16) -0.062(15) 0.015(13) -0.045(15)
C41 0.049(9) 0.021(8) 0.022(7) -0.006(6) 0.002(6) -0.017(7)
C45 0.13(2) 0.09(2) 0.060(14) -0.010(14) 0.057(13) -0.043(17)
C42 0.060(11) 0.044(11) 0.041(9) -0.019(8) 0.019(7) -0.021(8)
C43 0.058(12) 0.056(13) 0.069(12) -0.018(10) 0.028(9) -0.023(9)
C44 0.104(17) 0.099(19) 0.053(12) -0.041(13) 0.040(11) -0.066(15)
C46 0.122(18) 0.037(12) 0.060(12) -0.017(10) 0.032(11) -0.017(11)
P5 0.030(2) 0.032(3) 0.0257(19) -0.0072(17) -0.0058(14) -0.0043(16)
C6 0.048(9) 0.028(9) 0.031(8) -0.009(7) -0.017(6) 0.000(7)
C7 0.041(9) 0.030(9) 0.023(7) 0.013(6) -0.001(6) -0.015(7)
P8 0.0299(19) 0.031(2) 0.0217(18) -0.0047(16) 0.0005(13) -0.0102(16)
C51 0.042(9) 0.033(9) 0.033(8) -0.013(7) -0.009(6) -0.007(7)
C52 0.040(9) 0.036(10) 0.043(9) -0.020(7) -0.013(6) 0.000(7)
C53 0.044(9) 0.066(13) 0.031(8) -0.026(8) 0.010(6) -0.016(8)
C54 0.034(10) 0.093(16) 0.062(11) -0.050(12) 0.002(7) 0.000(9)
C55 0.024(10) 0.100(18) 0.089(14) -0.049(13) 0.006(8) -0.010(9)
C56 0.048(10) 0.071(14) 0.050(10) -0.027(9) 0.001(7) -0.030(9)
C61 0.024(7) 0.053(11) 0.026(7) -0.025(7) 0.004(5) -0.001(6)
C62 0.072(12) 0.043(11) 0.042(9) -0.007(8) -0.032(8) -0.002(9)
C63 0.091(14) 0.065(15) 0.037(10) -0.014(10) -0.029(9) 0.004(12)
C64 0.081(13) 0.084(17) 0.038(10) -0.034(11) -0.019(9) -0.008(12)
C65 0.070(12) 0.048(12) 0.059(11) -0.029(9) -0.016(9) -0.020(9)
C66 0.065(11) 0.058(12) 0.025(8) -0.012(8) -0.026(7) -0.016(9)
C71 0.036(8) 0.034(10) 0.026(7) 0.001(7) -0.004(6) -0.005(7)
C76 0.053(10) 0.054(12) 0.027(8) 0.001(8) 0.001(7) -0.024(8)
C75 0.053(11) 0.070(14) 0.043(10) -0.016(9) 0.005(8) -0.013(9)
C72 0.032(9) 0.083(15) 0.067(12) -0.039(11) 0.002(7) -0.022(9)
C73 0.019(9) 0.105(18) 0.099(15) -0.059(14) 0.013(8) -0.013(9)
C74 0.042(12) 0.087(17) 0.087(15) -0.052(13) 0.026(9) -0.015(10)
C81 0.037(8) 0.033(9) 0.032(8) -0.004(7) -0.007(6) -0.007(7)
C82 0.055(10) 0.028(10) 0.051(10) -0.012(8) -0.017(7) -0.008(7)
C83 0.063(11) 0.065(14) 0.035(9) -0.009(9) -0.003(7) -0.030(10)
C84 0.084(14) 0.079(17) 0.072(14) -0.042(12) -0.008(11) -0.032(12)
C85 0.135(19) 0.037(13) 0.074(14) -0.009(11) -0.029(13) -0.027(12)
C86 0.15(2) 0.033(12) 0.061(12) 0.002(9) -0.041(12) -0.045(12)
N100 0.023(6) 0.036(8) 0.033(6) -0.019(6) -0.005(4) 0.002(5)
N101 0.059(9) 0.090(12) 0.097(11) -0.082(10) -0.004(8) -0.016(8)
C102 0.049(9) 0.049(10) 0.041(8) -0.030(8) -0.006(7) -0.004(7)
N103 0.064(9) 0.056(10) 0.052(8) -0.036(8) 0.000(7) -0.011(7)
Ni1 0.0318(15) 0.057(2) 0.0406(15) -0.0326(15) 0.0007(11) -0.0083(13)
O91 0.058(8) 0.066(9) 0.048(7) -0.024(6) -0.011(5) -0.013(6)
C92 0.067(13) 0.047(12) 0.061(12) -0.014(9) 0.009(9) -0.024(10)
C93 0.060(12) 0.080(15) 0.057(11) -0.032(11) 0.013(9) -0.043(10)
C94 0.037(9) 0.084(15) 0.059(11) -0.058(11) 0.008(7) -0.016(9)
O95 0.050(7) 0.077(9) 0.053(7) -0.046(7) -0.005(5) -0.014(6)
C921 0.091(19) 0.12(3) 0.096(19) -0.004(17) -0.003(14) -0.036(17)

loop_
_atom_type_symbol
_atom_type_description
_atom_type_scat_dispersion_real
_atom_type_scat_dispersion_imag
_atom_type_scat_source
C C 0.0033 0.0016 'International Tables Vol C Tables 4.2.6.8 and 6.1.1.4'
H H 0.0000 0.0000 'International Tables Vol C Tables 4.2.6.8 and 6.1.1.4'
N N 0.0061 0.0033 'International Tables Vol C Tables 4.2.6.8 and 6.1.1.4'
O O 0.0106 0.0060 'International Tables Vol C Tables 4.2.6.8 and 6.1.1.4'
W W -0.8490 6.8722 'International Tables Vol C Tables 4.2.6.8 and 6.1.1.4'
Br Br -0.2901 2.4595 'International Tables Vol C Tables 4.2.6.8 and 6.1.1.4'
P P 0.1023 0.0942 'International Tables Vol C Tables 4.2.6.8 and 6.1.1.4'
F F 0.0171 0.0103 'International Tables Vol C Tables 4.2.6.8 and 6.1.1.4'
Ni Ni 0.3393 1.1124 'International Tables Vol C Tables 4.2.6.8 and 6.1.1.4'

loop_
_geom_angle_atom_site_label_1
_geom_angle_atom_site_label_2
_geom_angle_atom_site_label_3
_geom_angle
_geom_angle_site_symmetry_1
_geom_angle_site_symmetry_3
_geom_angle_publ_flag
N100 W1 P5 91.8(3) . . ?
N100 W1 P4 96.3(4) . . ?
P5 W1 P4 99.82(15) . . ?
N100 W1 P8 92.0(4) . . ?
P5 W1 P8 79.19(14) . . ?
P4 W1 P8 171.62(13) . . ?
N100 W1 P1 91.7(3) . . ?
P5 W1 P1 176.42(15) . . ?
P4 W1 P1 79.38(15) . . ?
P8 W1 P1 101.08(14) . . ?
N100 W1 Br2 179.3(3) . . ?
P5 W1 Br2 88.81(13) . . ?
P4 W1 Br2 83.82(12) . . ?
P8 W1 Br2 87.84(12) . . ?
P1 W1 Br2 87.64(12) . . ?
C21 P1 C11 102.1(7) . . ?
C21 P1 C2 103.0(7) . . ?
C11 P1 C2 101.5(7) . . ?
C21 P1 W1 122.5(5) . . ?
C11 P1 W1 118.6(5) . . ?
C2 P1 W1 106.2(5) . . ?
C16 C11 C12 118.5(16) . . ?
C16 C11 P1 119.9(13) . . ?
C12 C11 P1 121.6(13) . . ?
C13 C12 C11 121(2) . . ?
C14 C13 C12 120(2) . . ?
C13 C14 C15 121(2) . . ?
C14 C15 C16 120(2) . . ?
C11 C16 C15 119(2) . . ?
C22 C21 C26 116.0(15) . . ?
C22 C21 P1 123.1(13) . . ?
C26 C21 P1 120.6(12) . . ?
C21 C22 C23 122.2(18) . . ?
C24 C23 C22 120.0(18) . . ?
C25 C24 C23 120.0(18) . . ?
C24 C25 C26 119.7(17) . . ?
C21 C26 C25 121.9(16) . . ?
C3 C2 P1 108.6(9) . . ?
C2 C3 P4 107.8(10) . . ?
C31 P4 C3 103.3(7) . . ?
C31 P4 C41 102.5(6) . . ?
C3 P4 C41 102.4(6) . . ?
C31 P4 W1 122.7(5) . . ?
C3 P4 W1 107.5(5) . . ?
C41 P4 W1 115.9(5) . . ?
C32 C31 C36 117.1(15) . . ?
C32 C31 P4 120.2(12) . . ?
C36 C31 P4 122.6(12) . . ?
C31 C36 C35 123.0(17) . . ?
C34 C35 C36 117.9(19) . . ?
C33 C34 C35 121(2) . . ?
C31 C32 C33 120.5(18) . . ?
C34 C33 C32 120(2) . . ?
C46 C41 C42 118.8(14) . . ?
C46 C41 P4 121.5(12) . . ?
C42 C41 P4 119.6(10) . . ?
C44 C45 C46 124(2) . . ?
C41 C42 C43 120.9(15) . . ?
C42 C43 C44 119.9(19) . . ?
C45 C44 C43 117.4(18) . . ?
C41 C46 C45 118.6(19) . . ?
C51 P5 C6 101.3(7) . . ?
C51 P5 C61 102.7(6) . . ?
C6 P5 C61 104.6(7) . . ?
C51 P5 W1 117.2(5) . . ?
C6 P5 W1 106.0(4) . . ?
C61 P5 W1 122.5(5) . . ?
C7 C6 P5 106.3(10) . . ?
C6 C7 P8 108.3(8) . . ?
C71 P8 C81 102.4(6) . . ?
C71 P8 C7 102.3(6) . . ?
C81 P8 C7 102.9(6) . . ?
C71 P8 W1 124.6(5) . . ?
C81 P8 W1 114.7(4) . . ?
C7 P8 W1 107.4(4) . . ?
C56 C51 C52 116.9(13) . . ?
C56 C51 P5 123.1(12) . . ?
C52 C51 P5 120.0(11) . . ?
C53 C52 C51 122.5(14) . . ?
C54 C53 C52 118.6(15) . . ?
C55 C54 C53 121.1(15) . . ?
C54 C55 C56 120.0(16) . . ?
C51 C56 C55 120.9(16) . . ?
C66 C61 C62 119.3(14) . . ?
C66 C61 P5 118.3(11) . . ?
C62 C61 P5 122.4(13) . . ?
C63 C62 C61 119.7(17) . . ?
C64 C63 C62 122.5(17) . . ?
C63 C64 C65 119.0(16) . . ?
C64 C65 C66 118.3(17) . . ?
C61 C66 C65 121.0(14) . . ?
C76 C71 C72 117.7(13) . . ?
C76 C71 P8 120.9(11) . . ?
C72 C71 P8 121.4(12) . . ?
C75 C76 C71 121.9(15) . . ?
C76 C75 C74 120.2(17) . . ?
C73 C72 C71 119.4(16) . . ?
C74 C73 C72 121.7(16) . . ?
C73 C74 C75 118.9(15) . . ?
C82 C81 C86 120.0 . . ?
C82 C81 P8 117.5(6) . . ?
C86 C81 P8 122.5(6) . . ?
C81 C82 C83 120.0 . . ?
C84 C83 C82 120.0 . . ?
C83 C84 C85 120.0 . . ?
C84 C85 C86 120.0 . . ?
C85 C86 C81 120.0 . . ?
N101 N100 W1 169.2(10) . . ?
C102 N101 N100 123.7(14) . . ?
N103 C102 N101 164.6(18) . . ?
C102 N103 Ni1 163.0(14) . . ?
O95 Ni1 O95 179.998(2) 2_677 . ?
O95 Ni1 O91 91.6(4) 2_677 . ?
O95 Ni1 O91 88.4(4) . . ?
O95 Ni1 O91 88.4(4) 2_677 2_677 ?
O95 Ni1 O91 91.6(4) . 2_677 ?
O91 Ni1 O91 180.000(4) . 2_677 ?
O95 Ni1 N103 94.1(5) 2_677 2_677 ?
O95 Ni1 N103 85.9(5) . 2_677 ?
O91 Ni1 N103 87.1(5) . 2_677 ?
O91 Ni1 N103 92.9(5) 2_677 2_677 ?
O95 Ni1 N103 85.9(5) 2_677 . ?
O95 Ni1 N103 94.1(5) . . ?
O91 Ni1 N103 92.9(5) . . ?
O91 Ni1 N103 87.1(5) 2_677 . ?
N103 Ni1 N103 179.999(3) 2_677 . ?
C92 O91 Ni1 126.9(9) . . ?
O91 C92 C93 122.9(12) . . ?
O91 C92 C921 116.5(12) . . ?
C93 C92 C921 120.6(12) . . ?
C94 C93 C92 127.6(13) . . ?
O95 C94 C93 124.4(11) . . ?
O95 C94 C941 115.5(11) . . ?
C93 C94 C941 120.1(12) . . ?
C94 O95 Ni1 125.6(8) . . ?
F926 C921 F927 118.0(16) . . ?
F923 C921 F922 115.0(16) . . ?
F924 C921 F922 112.6(15) . . ?
F926 C921 F925 113.1(15) . . ?
F927 C921 F925 112.8(15) . . ?
F926 C921 C92 105.3(14) . . ?
F927 C921 C92 104.9(14) . . ?
F923 C921 C92 104.2(14) . . ?
F924 C921 C92 105.0(14) . . ?
F922 C921 C92 100.6(14) . . ?
F925 C921 C92 100.4(14) . . ?
F943 C941 F944 116.2(14) . . ?
F947 C941 F946 113.4(14) . . ?
F945 C941 F946 108.4(13) . . ?
F943 C941 F942 111.3(13) . . ?
F944 C941 F942 109.7(13) . . ?
F945 C941 F947 114.0(14) . . ?
F947 C941 C94 112.1(13) . . ?
F943 C941 C94 109.0(12) . . ?
F944 C941 C94 105.8(12) . . ?
F945 C941 C94 105.8(12) . . ?
F946 C941 C94 102.3(12) . . ?
F942 C941 C94 104.0(12) . . ?
C114 C111 C112 122(3) 2_468 . ?
C113 C111 C112 122(3) 2_468 . ?
C111 C112 C114 120(3) . . ?
C111 C112 C113 120(3) . . ?
C111 C113 C112 118(3) 2_468 . ?
C111 C114 C112 118(3) 2_468 . ?
C111 C114 C115 121(4) 2_468 . ?
C112 C114 C115 121(4) . . ?
C126 C121 C122 109(4) . . ?
C126 C121 C127 130(4) . . ?
C122 C121 C127 120(4) . . ?
C123 C122 C121 115(6) . . ?
C122 C123 C124 124(8) . . ?
C125 C124 C123 114(6) . . ?
C124 C125 C126 122(5) . . ?
C125 C126 C121 133(5) . . ?
C121 C126 C124 105(4) . . ?

loop_
_geom_bond_atom_site_label_1
_geom_bond_atom_site_label_2
_geom_bond_distance
_geom_bond_site_symmetry_2
_geom_bond_publ_flag
W1 N100 1.799(11) . ?
W1 P5 2.519(4) . ?
W1 P4 2.523(4) . ?
W1 P8 2.534(4) . ?
W1 P1 2.537(4) . ?
W1 Br2 2.621(3) . ?
P1 C21 1.803(16) . ?
P1 C11 1.845(16) . ?
P1 C2 1.849(14) . ?
C11 C16 1.39(2) . ?
C11 C12 1.40(2) . ?
C12 C13 1.39(3) . ?
C13 C14 1.33(3) . ?
C14 C15 1.38(3) . ?
C15 C16 1.43(2) . ?
C21 C22 1.37(2) . ?
C21 C26 1.38(2) . ?
C22 C23 1.39(2) . ?
C23 C24 1.36(2) . ?
C24 C25 1.35(2) . ?
C25 C26 1.40(2) . ?
C2 C3 1.542(19) . ?
C3 P4 1.833(14) . ?
P4 C31 1.809(15) . ?
P4 C41 1.856(13) . ?
C31 C32 1.37(2) . ?
C31 C36 1.38(2) . ?
C36 C35 1.39(2) . ?
C35 C34 1.38(3) . ?
C34 C33 1.34(3) . ?
C32 C33 1.41(2) . ?
C41 C46 1.38(2) . ?
C41 C42 1.39(2) . ?
C45 C44 1.34(3) . ?
C45 C46 1.38(2) . ?
C42 C43 1.39(2) . ?
C43 C44 1.40(2) . ?
P5 C51 1.829(14) . ?
P5 C6 1.845(15) . ?
P5 C61 1.848(14) . ?
C6 C7 1.552(18) . ?
C7 P8 1.846(13) . ?
P8 C71 1.828(14) . ?
P8 C81 1.844(9) . ?
C51 C56 1.395(19) . ?
C51 C52 1.403(19) . ?
C52 C53 1.386(19) . ?
C53 C54 1.38(2) . ?
C54 C55 1.36(2) . ?
C55 C56 1.40(2) . ?
C61 C66 1.35(2) . ?
C61 C62 1.386(19) . ?
C62 C63 1.38(2) . ?
C63 C64 1.35(3) . ?
C64 C65 1.40(2) . ?
C65 C66 1.436(19) . ?
C71 C76 1.38(2) . ?
C71 C72 1.41(2) . ?
C76 C75 1.38(2) . ?
C75 C74 1.38(2) . ?
C72 C73 1.40(2) . ?
C73 C74 1.36(2) . ?
C81 C82 1.3900 . ?
C81 C86 1.3900 . ?
C82 C83 1.3900 . ?
C83 C84 1.3900 . ?
C84 C85 1.3900 . ?
C85 C86 1.3900 . ?
N100 N101 1.312(16) . ?
N101 C102 1.283(19) . ?
C102 N103 1.153(18) . ?
N103 Ni1 2.066(13) . ?
Ni1 O95 2.056(11) 2_677 ?
Ni1 O95 2.056(11) . ?
Ni1 O91 2.062(11) . ?
Ni1 O91 2.062(11) 2_677 ?
Ni1 N103 2.066(13) 2_677 ?
O91 C92 1.256(17) . ?
C92 C93 1.43(2) . ?
C92 C921 1.64(2) . ?
C93 C94 1.40(2) . ?
C94 O95 1.263(17) . ?
C94 C941 1.574(19) . ?
C921 F926 1.345(16) . ?
C921 F927 1.348(15) . ?
C921 F923 1.352(15) . ?
C921 F924 1.356(15) . ?
C921 F922 1.388(16) . ?
C921 F925 1.409(15) . ?
C941 F947 1.319(14) . ?
C941 F943 1.326(14) . ?
C941 F944 1.369(14) . ?
C941 F945 1.395(15) . ?
C941 F946 1.415(15) . ?
C941 F942 1.418(14) . ?
C111 C114 1.33(3) 2_468 ?
C111 C113 1.33(3) 2_468 ?
C111 C112 1.38(3) . ?
C112 C114 1.39(3) . ?
C112 C113 1.39(3) . ?
C113 C111 1.33(3) 2_468 ?
C114 C111 1.33(3) 2_468 ?
C114 C115 1.58(6) . ?
C121 C126 1.25(5) . ?
C121 C122 1.37(5) . ?
C121 C127 1.538(19) . ?
C122 C123 1.29(7) . ?
C123 C124 1.33(7) . ?
C124 C125 1.16(6) . ?
C125 C126 1.18(5) . ?
